data_4313643
loop_
_publ_author_name
'Javier Tercero'
'Carmen Diaz'
'Joan Ribas'
'Miguel Maestro'
'Jos\'e Mah\'ia'
'Helen Stoeckli-Evans'

_publ_section_title
;
 Oxamato-Bridged Trinuclear NiIICuIINiII Complexes: A New (NiIICuIINiII)2
 Hexanuclear Complex and Supramolecular Structures. Characterization and
 Magnetic Properties
;
_journal_name_full 'Inorganic Chemistry'
_journal_page_first 3366
_journal_page_last 3373
_journal_paper_doi 10.1021/ic026264z
_journal_volume 42
_journal_year 2003
_chemical_formula_sum 'C38 H88 Cl4 Cu2 N22 Na2 Ni4 O36'
_chemical_formula_weight 1979.00
_space_group_IT_number 2
_symmetry_cell_setting triclinic
_symmetry_space_group_name_Hall '-P 1'
_symmetry_space_group_name_H-M 'P -1'
_atom_sites_solution_hydrogens geom
_atom_sites_solution_primary direct
_atom_sites_solution_secondary difmap
_audit_creation_method SHELXL-97
_cell_angle_alpha 85.050(10)
_cell_angle_beta 82.396(9)
_cell_angle_gamma 86.480(9)
_cell_formula_units_Z 1
_cell_length_a 8.6572(6)
_cell_length_b 13.4414(11)
_cell_length_c 16.9526(14)
_cell_measurement_reflns_used 5204
_cell_measurement_temperature 223(2)
_cell_measurement_theta_max 25.96
_cell_measurement_theta_min 2.02
_cell_volume 1945.6(3)
_computing_cell_refinement 'CELL (Stoe IPDS Software, 2000)'
_computing_data_collection 'EXPOSE (Stoe IPDS Software, 2000)'
_computing_data_reduction 'INTEGRATE (Stoe IPDS Software, 2000)'
_computing_molecular_graphics 'PLATON99 (Spek, 1990)'
_computing_publication_material 'SHELXL-97 (Sheldrick, 1997)'
_computing_structure_refinement 'SHELXL-97 (Sheldrick, 1997)'
_computing_structure_solution 'SHELXS-97 (Sheldrick, 1990)'
_diffrn_ambient_temperature 223(2)
_diffrn_detector_area_resol_mean 0.81\%A
_diffrn_measured_fraction_theta_full 0.637
_diffrn_measured_fraction_theta_max 0.637
_diffrn_measurement_device_type 'STOE IPDS'
_diffrn_measurement_method 'phi oscillation'
_diffrn_radiation_monochromator graphite
_diffrn_radiation_source 'fine-focus sealed tube'
_diffrn_radiation_type MoK\a
_diffrn_radiation_wavelength 0.71073
_diffrn_reflns_av_R_equivalents 0.0791
_diffrn_reflns_av_sigmaI/netI 0.1200
_diffrn_reflns_limit_h_max 10
_diffrn_reflns_limit_h_min -10
_diffrn_reflns_limit_k_max 16
_diffrn_reflns_limit_k_min -16
_diffrn_reflns_limit_l_max 20
_diffrn_reflns_limit_l_min -20
_diffrn_reflns_number 9288
_diffrn_reflns_theta_full 25.96
_diffrn_reflns_theta_max 25.96
_diffrn_reflns_theta_min 2.02
_diffrn_standards_decay_% 0
_diffrn_standards_interval_time 0
_diffrn_standards_number 0
_exptl_absorpt_coefficient_mu 1.731
_exptl_absorpt_correction_type none
_exptl_crystal_colour blue
_exptl_crystal_density_diffrn 1.689
_exptl_crystal_density_meas ?
_exptl_crystal_density_method 'not measured'
_exptl_crystal_description rod
_exptl_crystal_F_000 1018
_exptl_crystal_size_max 0.40
_exptl_crystal_size_mid 0.15
_exptl_crystal_size_min 0.10
_refine_diff_density_max 0.573
_refine_diff_density_min -0.611
_refine_diff_density_rms 0.111
_refine_ls_extinction_coef 0.0024(7)
_refine_ls_extinction_expression Fc^*^=kFc[1+0.001xFc^2^\l^3^/sin(2\q)]^-1/4^
_refine_ls_extinction_method SHELXL
_refine_ls_goodness_of_fit_ref 0.999
_refine_ls_hydrogen_treatment constr
_refine_ls_matrix_type full
_refine_ls_number_parameters 488
_refine_ls_number_reflns 4860
_refine_ls_number_restraints 0
_refine_ls_restrained_S_all 0.999
_refine_ls_R_factor_all 0.1072
_refine_ls_R_factor_gt 0.0610
_refine_ls_shift/su_max <0.001
_refine_ls_shift/su_mean <0.001
_refine_ls_structure_factor_coef Fsqd
_refine_ls_weighting_details 'calc w=1/[\s^2^(Fo^2^)+(0.0858P)^2^] where P=(Fo^2^+2Fc^2^)/3'
_refine_ls_weighting_scheme calc
_refine_ls_wR_factor_gt 0.1598
_refine_ls_wR_factor_ref 0.1732
_reflns_number_gt 2778
_reflns_number_total 4860
_reflns_threshold_expression I>2sigma(I)
_cod_data_source_file ic026264zsi20021213_050014_2.cif
_cod_data_source_block 7
_cod_depositor_comments
;
The following automatic conversions were performed:

'_exptl_crystal_density_meas' value 'none' was changed to '?' - the
value is perceived as not measured.

Automatic conversion script
Id: cif_fix_values 3008 2015-01-20 13:52:24Z robertas 

The following automatic conversions were performed:

data name '_atom_site_symetry_multiplicity' was replaced with
'_atom_site_symmetry_multiplicity' as specified in the replacement
file 'data/replacement-values/replacement_tags.lst'.

Automatic conversion script
Id: cif_correct_tags 9268 2022-04-12 08:56:07Z antanas 
;
_cod_database_code 4313643

loop_
_symmetry_equiv_pos_as_xyz
'x, y, z'
'-x, -y, -z'

loop_
_atom_site_label
_atom_site_type_symbol
_atom_site_fract_x
_atom_site_fract_y
_atom_site_fract_z
_atom_site_U_iso_or_equiv
_atom_site_adp_type
_atom_site_occupancy
_atom_site_symmetry_multiplicity
_atom_site_calc_flag
_atom_site_refinement_flags
_atom_site_disorder_assembly
_atom_site_disorder_group
Cu1 Cu 1.05264(14) 0.20806(8) 0.54522(6) 0.0253(3) Uani 1 1 d . . .
Ni1 Ni 1.21091(14) 0.28249(8) 0.23237(7) 0.0228(3) Uani 1 1 d . . .
Ni2 Ni 0.70275(14) 0.08256(8) 0.81327(7) 0.0243(3) Uani 1 1 d . . .
O1W O 1.2700(11) 0.2933(6) 0.5869(6) 0.066(3) Uani 1 1 d . . .
O1 O 1.2524(7) 0.1716(4) 0.3231(3) 0.0256(14) Uani 1 1 d . . .
O2 O 1.0864(7) 0.3505(4) 0.3311(3) 0.0252(14) Uani 1 1 d . . .
O3 O 0.8859(8) 0.2658(4) 0.6232(4) 0.0278(15) Uani 1 1 d . . .
O4 O 0.7301(8) 0.2105(5) 0.7325(4) 0.0336(16) Uani 1 1 d . . .
O5 O 0.9061(8) 0.0371(4) 0.7417(4) 0.0282(15) Uani 1 1 d . . .
O6 O 1.0332(8) 0.3210(5) 0.4638(3) 0.0300(16) Uani 1 1 d . . .
N1 N 1.4065(10) 0.3474(6) 0.2588(6) 0.038(2) Uani 1 1 d . . .
H1B H 1.3745 0.3866 0.2982 0.045 Uiso 1 1 d . . .
H1A H 1.4725 0.2988 0.2726 0.045 Uiso 1 1 d . . .
N2 N 1.1537(10) 0.4014(6) 0.1513(5) 0.0288(18) Uani 1 1 d . . .
N3 N 1.0158(11) 0.2029(6) 0.2253(5) 0.031(2) Uani 1 1 d . . .
H3B H 1.0452 0.1364 0.2329 0.038 Uiso 1 1 d . . .
H3A H 0.9448 0.2169 0.2700 0.038 Uiso 1 1 d . . .
N4 N 0.5856(10) 0.0170(5) 0.7330(5) 0.0299(19) Uani 1 1 d . . .
H4B H 0.5747 0.0642 0.6906 0.036 Uiso 1 1 d . . .
H4A H 0.6477 -0.0348 0.7133 0.036 Uiso 1 1 d . . .
N5 N 0.4941(10) 0.1480(5) 0.8706(5) 0.029(2) Uani 1 1 d . . .
N6 N 0.8516(11) 0.1418(6) 0.8813(5) 0.037(2) Uani 1 1 d . . .
H6B H 0.9323 0.0951 0.8877 0.044 Uiso 1 1 d . . .
H6A H 0.8929 0.1966 0.8528 0.044 Uiso 1 1 d . . .
N7 N 1.1782(10) 0.1445(6) 0.4594(5) 0.026(2) Uani 1 1 d . . .
N8 N 1.0412(9) 0.0927(5) 0.6203(4) 0.0247(17) Uani 1 1 d . . .
N9 N 0.6532(10) -0.2064(6) 0.8589(5) 0.0306(19) Uani 1 1 d . . .
N10 N 0.6819(10) -0.1268(6) 0.8733(4) 0.0297(19) Uani 1 1 d . . .
N11 N 0.7091(10) -0.0476(6) 0.8914(5) 0.0327(19) Uani 1 1 d . . .
C1 C 1.4995(14) 0.4121(9) 0.1981(8) 0.045(3) Uani 1 1 d . . .
H16B H 1.5542 0.3715 0.1567 0.054 Uiso 1 1 calc R . .
H16A H 1.5778 0.4438 0.2229 0.054 Uiso 1 1 calc R . .
C2 C 1.3944(14) 0.4918(8) 0.1607(8) 0.049(3) Uani 1 1 d . . .
H2B H 1.4597 0.5422 0.1298 0.059 Uiso 1 1 calc R . .
H2A H 1.3290 0.5249 0.2034 0.059 Uiso 1 1 calc R . .
C3 C 1.2884(14) 0.4531(8) 0.1060(7) 0.041(3) Uani 1 1 d . . .
H17B H 1.2496 0.5095 0.0721 0.049 Uiso 1 1 calc R . .
H17A H 1.3494 0.4067 0.0710 0.049 Uiso 1 1 calc R . .
C4 C 1.0530(13) 0.3746(7) 0.0915(6) 0.040(3) Uani 1 1 d . . .
H18A H 1.0796 0.3874 0.0361 0.048 Uiso 1 1 calc R . .
C5 C 0.9068(14) 0.3258(8) 0.1277(7) 0.043(3) Uani 1 1 d . . .
H5A H 0.8087 0.3604 0.1329 0.052 Uiso 1 1 calc R . .
C6 C 0.9295(13) 0.2149(7) 0.1555(6) 0.038(3) Uani 1 1 d . . .
H19B H 0.8275 0.1858 0.1696 0.046 Uiso 1 1 calc R . .
H19A H 0.9873 0.1791 0.1120 0.046 Uiso 1 1 calc R . .
C7 C 0.4276(11) -0.0210(8) 0.7610(7) 0.033(2) Uani 1 1 d . . .
H7B H 0.4365 -0.0766 0.8018 0.039 Uiso 1 1 calc R . .
H7A H 0.3857 -0.0464 0.7161 0.039 Uiso 1 1 calc R . .
C8 C 0.3173(13) 0.0597(8) 0.7951(6) 0.040(3) Uani 1 1 d . . .
H8B H 0.3209 0.1187 0.7568 0.049 Uiso 1 1 calc R . .
H8A H 0.2109 0.0364 0.8018 0.049 Uiso 1 1 calc R . .
C9 C 0.3528(12) 0.0895(8) 0.8739(6) 0.039(3) Uani 1 1 d . . .
H9B H 0.2627 0.1290 0.8980 0.047 Uiso 1 1 calc R . .
H9A H 0.3652 0.0287 0.9093 0.047 Uiso 1 1 calc R . .
C10 C 0.5046(14) 0.1812(8) 0.9507(6) 0.046(3) Uani 1 1 d . . .
H10B H 0.4101 0.2223 0.9667 0.056 Uiso 1 1 calc R . .
H10A H 0.5052 0.1219 0.9886 0.056 Uiso 1 1 calc R . .
C11 C 0.6412(15) 0.2387(8) 0.9579(6) 0.050(3) Uani 1 1 d . . .
H11B H 0.6200 0.2745 1.0065 0.060 Uiso 1 1 calc R . .
H11A H 0.6560 0.2887 0.9123 0.060 Uiso 1 1 calc R . .
C12 C 0.7941(14) 0.1730(9) 0.9611(6) 0.046(3) Uani 1 1 d . . .
H12B H 0.8729 0.2109 0.9802 0.055 Uiso 1 1 calc R . .
H12A H 0.7744 0.1139 0.9984 0.055 Uiso 1 1 calc R . .
C13 C 1.2638(12) 0.0473(7) 0.4684(6) 0.031(2) Uani 1 1 d . . .
H13B H 1.3655 0.0503 0.4354 0.038 Uiso 1 1 calc R . .
H13A H 1.2057 -0.0040 0.4491 0.038 Uiso 1 1 calc R . .
C14 C 1.2885(11) 0.0173(7) 0.5559(6) 0.029(2) Uani 1 1 d . . .
H14B H 1.3577 -0.0431 0.5577 0.035 Uiso 1 1 calc R . .
H14A H 1.3410 0.0708 0.5759 0.035 Uiso 1 1 calc R . .
C15 C 1.1382(11) -0.0022(6) 0.6111(5) 0.026(2) Uani 1 1 d . . .
H15B H 1.0795 -0.0509 0.5890 0.031 Uiso 1 1 calc R . .
H15A H 1.1630 -0.0304 0.6635 0.031 Uiso 1 1 calc R . .
C16 C 0.9407(11) 0.1005(6) 0.6823(5) 0.025(2) Uani 1 1 d . . .
C17 C 0.8451(11) 0.2016(6) 0.6782(5) 0.025(2) Uani 1 1 d . . .
C18 C 1.0933(10) 0.2970(6) 0.3957(5) 0.0215(19) Uani 1 1 d . . .
C19 C 1.1844(11) 0.1950(7) 0.3922(6) 0.026(2) Uani 1 1 d . . .
Cl1 Cl 0.8709(3) 0.64034(19) 0.17873(16) 0.0383(6) Uani 1 1 d . . .
O11 O 0.9816(12) 0.6382(7) 0.1078(6) 0.072(3) Uani 1 1 d . . .
O12 O 0.8907(12) 0.5494(6) 0.2267(5) 0.063(3) Uani 1 1 d . . .
O13 O 0.7158(11) 0.6485(7) 0.1585(7) 0.074(3) Uani 1 1 d . . .
O14 O 0.8956(11) 0.7239(6) 0.2211(6) 0.065(3) Uani 1 1 d . . .
Cl2 Cl 0.6486(4) 0.2704(2) 0.4285(2) 0.0533(8) Uani 1 1 d . . .
O21 O 0.6652(14) 0.3737(7) 0.4394(9) 0.100(5) Uani 1 1 d . . .
O22 O 0.7137(13) 0.2438(8) 0.3515(6) 0.088(3) Uani 1 1 d . . .
O23 O 0.7246(16) 0.2089(8) 0.4885(8) 0.107(4) Uani 1 1 d . . .
O24 O 0.4854(11) 0.2540(9) 0.4374(6) 0.083(3) Uani 1 1 d . . .
Na1 Na 0.8423(6) 0.4276(3) 0.5297(3) 0.0449(12) Uani 1 1 d . . .
O2W O 0.9394(10) 0.5296(5) 0.4121(5) 0.054(2) Uani 1 1 d . . .
O3W O 0.6174(10) 0.5029(6) 0.5987(6) 0.064(3) Uani 1 1 d . . .
O4W O 0.5135(11) 0.6591(7) 0.3071(6) 0.070(3) Uani 1 1 d . . .

loop_
_atom_site_aniso_label
_atom_site_aniso_U_11
_atom_site_aniso_U_22
_atom_site_aniso_U_33
_atom_site_aniso_U_23
_atom_site_aniso_U_13
_atom_site_aniso_U_12
Cu1 0.0295(7) 0.0219(6) 0.0223(6) -0.0025(4) 0.0033(5) 0.0024(5)
Ni1 0.0248(7) 0.0224(6) 0.0208(6) -0.0029(4) -0.0013(5) 0.0004(5)
Ni2 0.0281(8) 0.0213(6) 0.0218(6) -0.0026(5) 0.0043(5) -0.0017(5)
O1W 0.065(7) 0.052(5) 0.088(7) -0.008(5) -0.035(5) -0.009(4)
O1 0.036(4) 0.022(3) 0.017(3) -0.002(2) 0.001(3) 0.008(3)
O2 0.027(4) 0.025(3) 0.022(3) -0.004(3) 0.002(3) 0.005(3)
O3 0.033(4) 0.024(3) 0.023(3) 0.005(3) 0.002(3) 0.003(3)
O4 0.039(4) 0.029(3) 0.028(3) -0.003(3) 0.008(3) 0.007(3)
O5 0.031(4) 0.028(3) 0.024(3) 0.002(3) -0.002(3) 0.004(3)
O6 0.035(4) 0.032(3) 0.021(3) -0.007(3) 0.001(3) 0.010(3)
N1 0.026(5) 0.027(4) 0.061(6) -0.008(4) -0.006(4) -0.001(4)
N2 0.027(5) 0.030(4) 0.029(4) 0.004(3) -0.007(3) 0.002(4)
N3 0.033(6) 0.034(5) 0.025(4) -0.008(4) 0.005(4) 0.002(4)
N4 0.033(5) 0.020(4) 0.035(4) 0.000(3) -0.001(4) 0.006(3)
N5 0.031(5) 0.023(4) 0.031(4) -0.002(3) 0.008(4) 0.006(3)
N6 0.041(6) 0.040(5) 0.032(5) -0.008(4) -0.005(4) -0.008(4)
N7 0.028(5) 0.022(4) 0.026(4) -0.002(3) -0.001(4) 0.001(4)
N8 0.024(5) 0.019(4) 0.029(4) -0.002(3) 0.000(3) 0.002(3)
N9 0.037(5) 0.023(4) 0.031(4) -0.010(3) 0.004(4) -0.002(4)
N10 0.032(5) 0.037(5) 0.019(4) -0.001(3) 0.001(3) 0.001(4)
N11 0.044(6) 0.025(4) 0.028(4) -0.005(3) 0.000(4) -0.002(4)
C1 0.025(7) 0.050(7) 0.055(8) 0.000(6) 0.008(6) -0.004(5)
C2 0.027(7) 0.035(6) 0.082(10) 0.005(6) 0.004(6) -0.007(5)
C3 0.048(8) 0.030(6) 0.043(6) 0.011(5) -0.004(5) -0.005(5)
C4 0.047(7) 0.038(6) 0.033(5) -0.001(5) -0.009(5) 0.010(5)
C5 0.030(7) 0.045(7) 0.057(8) -0.007(6) -0.015(6) 0.002(5)
C6 0.038(7) 0.037(6) 0.044(6) -0.014(5) -0.014(5) -0.009(5)
C7 0.016(6) 0.038(6) 0.046(6) -0.007(5) -0.010(4) -0.002(4)
C8 0.031(7) 0.041(6) 0.049(7) -0.006(5) -0.002(5) 0.001(5)
C9 0.030(6) 0.039(6) 0.043(6) -0.001(5) 0.008(5) 0.005(5)
C10 0.061(8) 0.034(6) 0.037(6) -0.016(5) 0.023(5) 0.010(5)
C11 0.081(10) 0.040(6) 0.030(6) -0.024(5) 0.005(6) -0.010(6)
C12 0.060(8) 0.055(7) 0.024(5) -0.010(5) -0.005(5) -0.006(6)
C13 0.033(6) 0.028(5) 0.031(5) -0.006(4) 0.009(4) 0.004(4)
C14 0.019(6) 0.026(5) 0.038(6) 0.003(4) 0.004(4) 0.005(4)
C15 0.027(6) 0.020(4) 0.029(5) 0.002(4) -0.002(4) 0.009(4)
C16 0.027(6) 0.019(4) 0.028(5) -0.003(4) -0.001(4) 0.002(4)
C17 0.030(6) 0.016(4) 0.027(5) -0.004(4) 0.001(4) 0.003(4)
C18 0.019(5) 0.012(4) 0.035(5) -0.007(4) -0.006(4) 0.000(3)
C19 0.023(6) 0.020(5) 0.036(6) -0.011(4) 0.001(4) -0.002(4)
Cl1 0.0362(17) 0.0331(14) 0.0448(15) -0.0034(11) -0.0032(12) -0.0001(11)
O11 0.085(8) 0.074(6) 0.051(6) -0.009(5) 0.012(5) -0.004(5)
O12 0.092(8) 0.040(5) 0.055(5) 0.003(4) -0.011(5) 0.007(5)
O13 0.055(7) 0.061(6) 0.107(9) 0.000(6) -0.021(6) -0.004(5)
O14 0.080(7) 0.042(5) 0.072(6) -0.020(4) 0.004(5) -0.010(4)
Cl2 0.040(2) 0.0480(17) 0.076(2) -0.0207(15) -0.0148(15) -0.0008(13)
O21 0.074(8) 0.042(6) 0.208(16) -0.040(8) -0.091(9) 0.016(5)
O22 0.083(8) 0.102(8) 0.073(7) -0.017(6) 0.010(6) 0.017(6)
O23 0.122(11) 0.079(8) 0.139(11) -0.009(7) -0.084(9) -0.011(7)
O24 0.035(6) 0.140(9) 0.078(7) -0.023(7) -0.004(5) -0.032(6)
Na1 0.042(3) 0.038(2) 0.054(3) -0.012(2) -0.004(2) 0.009(2)
O2W 0.072(6) 0.034(4) 0.060(5) -0.010(4) -0.021(4) -0.008(4)
O3W 0.054(6) 0.058(5) 0.080(6) -0.019(5) -0.003(5) 0.015(4)
O4W 0.058(6) 0.078(7) 0.071(6) -0.002(5) -0.009(5) 0.020(5)

loop_
_atom_type_symbol
_atom_type_description
_atom_type_scat_dispersion_real
_atom_type_scat_dispersion_imag
_atom_type_scat_source
C C 0.0033 0.0016 'International Tables Vol C Tables 4.2.6.8 and 6.1.1.4'
H H 0.0000 0.0000 'International Tables Vol C Tables 4.2.6.8 and 6.1.1.4'
Cl Cl 0.1484 0.1585 'International Tables Vol C Tables 4.2.6.8 and 6.1.1.4'
Cu Cu 0.3201 1.2651 'International Tables Vol C Tables 4.2.6.8 and 6.1.1.4'
N N 0.0061 0.0033 'International Tables Vol C Tables 4.2.6.8 and 6.1.1.4'
Na Na 0.0362 0.0249 'International Tables Vol C Tables 4.2.6.8 and 6.1.1.4'
Ni Ni 0.3393 1.1124 'International Tables Vol C Tables 4.2.6.8 and 6.1.1.4'
O O 0.0106 0.0060 'International Tables Vol C Tables 4.2.6.8 and 6.1.1.4'

loop_
_geom_angle_atom_site_label_1
_geom_angle_atom_site_label_2
_geom_angle_atom_site_label_3
_geom_angle
_geom_angle_site_symmetry_1
_geom_angle_site_symmetry_3
_geom_angle_publ_flag
N8 Cu1 N7 96.7(3) . . ?
N8 Cu1 O6 171.2(3) . . ?
N7 Cu1 O6 84.2(3) . . ?
N8 Cu1 O3 83.9(3) . . ?
N7 Cu1 O3 168.1(3) . . ?
O6 Cu1 O3 93.4(2) . . ?
N8 Cu1 Na1 134.2(2) . . ?
N7 Cu1 Na1 126.4(3) . . ?
O6 Cu1 Na1 42.80(18) . . ?
O3 Cu1 Na1 50.60(19) . . ?
N1 Ni1 N3 169.8(4) . . ?
N1 Ni1 N2 94.0(3) . . ?
N3 Ni1 N2 95.5(3) . . ?
N1 Ni1 O1 86.2(3) . . ?
N3 Ni1 O1 84.0(3) . . ?
N2 Ni1 O1 173.8(3) . . ?
N1 Ni1 O2 87.0(3) . . ?
N3 Ni1 O2 88.7(3) . . ?
N2 Ni1 O2 93.0(3) . . ?
O1 Ni1 O2 80.8(2) . . ?
N1 Ni1 N9 90.9(3) . 2_756 ?
N3 Ni1 N9 92.6(3) . 2_756 ?
N2 Ni1 N9 91.9(3) . 2_756 ?
O1 Ni1 N9 94.3(3) . 2_756 ?
O2 Ni1 N9 174.8(3) . 2_756 ?
N6 Ni2 N4 170.8(3) . . ?
N6 Ni2 O5 85.5(3) . . ?
N4 Ni2 O5 85.3(3) . . ?
N6 Ni2 N11 87.1(3) . . ?
N4 Ni2 N11 93.9(3) . . ?
O5 Ni2 N11 92.9(3) . . ?
N6 Ni2 O4 88.4(3) . . ?
N4 Ni2 O4 89.6(3) . . ?
O5 Ni2 O4 80.3(2) . . ?
N11 Ni2 O4 172.1(3) . . ?
N6 Ni2 N5 96.3(3) . . ?
N4 Ni2 N5 92.7(3) . . ?
O5 Ni2 N5 170.5(3) . . ?
N11 Ni2 N5 96.6(3) . . ?
O4 Ni2 N5 90.3(3) . . ?
C19 O1 Ni1 111.8(5) . . ?
C18 O2 Ni1 112.1(5) . . ?
C17 O3 Cu1 110.2(5) . . ?
C17 O3 Na1 154.0(6) . . ?
Cu1 O3 Na1 93.4(2) . . ?
C17 O4 Ni2 113.4(5) . . ?
C16 O5 Ni2 111.7(5) . . ?
C18 O6 Cu1 110.8(5) . . ?
C18 O6 Na1 143.3(6) . . ?
Cu1 O6 Na1 102.4(3) . . ?
C1 N1 Ni1 120.9(8) . . ?
C1 N1 H1B 104.5 . . ?
Ni1 N1 H1B 106.8 . . ?
C1 N1 H16A 104.7 . . ?
Ni1 N1 H1A 107.4 . . ?
H1B N1 H1A 112.8 . . ?
C3 N2 C4 107.1(8) . . ?
C3 N2 Ni1 115.4(6) . . ?
C4 N2 Ni1 114.5(6) . . ?
C6 N3 Ni1 122.6(7) . . ?
C6 N3 H3B 107.3 . . ?
Ni1 N3 H3B 106.8 . . ?
C6 N3 H3A 107.3 . . ?
Ni1 N3 H3A 106.1 . . ?
H3B N3 H3A 105.6 . . ?
C7 N4 Ni2 118.9(6) . . ?
C7 N4 H4B 107.0 . . ?
Ni2 N4 H4B 107.3 . . ?
C7 N4 H4A 107.7 . . ?
Ni2 N4 H4A 108.1 . . ?
H4B N4 H4A 107.3 . . ?
C10 N5 C9 109.4(8) . . ?
C10 N5 Ni2 115.2(7) . . ?
C9 N5 Ni2 115.7(6) . . ?
C12 N6 Ni2 120.7(7) . . ?
C12 N6 H6B 106.3 . . ?
Ni2 N6 H6B 107.7 . . ?
C12 N6 H6A 106.1 . . ?
Ni2 N6 H6A 107.9 . . ?
H6B N6 H6A 107.6 . . ?
C19 N7 C13 121.3(8) . . ?
C19 N7 Cu1 114.1(6) . . ?
C13 N7 Cu1 124.6(6) . . ?
C16 N8 C15 119.3(7) . . ?
C16 N8 Cu1 115.5(6) . . ?
C15 N8 Cu1 125.2(6) . . ?
N10 N9 Ni1 121.7(7) . 2_756 ?
N9 N10 N11 177.0(9) . . ?
N10 N11 Ni2 122.9(7) . . ?
N1 C1 C2 110.1(9) . . ?
N1 C1 H16B 109.6 . . ?
C2 C1 H16B 109.6 . . ?
N1 C1 H16A 109.6 . . ?
C2 C1 H16A 109.6 . . ?
H16B C1 H16A 108.1 . . ?
C1 C2 C3 114.7(10) . . ?
C1 C2 H2B 108.6 . . ?
C3 C2 H2B 108.6 . . ?
C1 C2 H2A 108.6 . . ?
C3 C2 H2A 108.6 . . ?
H2B C2 H2A 107.6 . . ?
N2 C3 C2 112.4(9) . . ?
N2 C3 H17B 109.1 . . ?
C2 C3 H17B 109.1 . . ?
N2 C3 H17A 109.1 . . ?
C2 C3 H17A 109.1 . . ?
H17B C3 H17A 107.8 . . ?
C5 C4 N2 114.1(9) . . ?
C5 C4 H18A 122.9 . . ?
N2 C4 H18A 122.9 . . ?
C4 C5 C6 114.7(9) . . ?
C4 C5 H5A 122.7 . . ?
C6 C5 H5A 122.7 . . ?
N3 C6 C5 110.6(8) . . ?
N3 C6 H19B 109.5 . . ?
C5 C6 H19B 109.5 . . ?
N3 C6 H19A 109.5 . . ?
C5 C6 H19A 109.5 . . ?
H19B C6 H19A 108.1 . . ?
N4 C7 C8 111.4(8) . . ?
N4 C7 H7B 109.3 . . ?
C8 C7 H7B 109.3 . . ?
N4 C7 H7A 109.3 . . ?
C8 C7 H7A 109.3 . . ?
H7B C7 H7A 108.0 . . ?
C9 C8 C7 113.8(9) . . ?
C9 C8 H8B 108.8 . . ?
C7 C8 H8B 108.8 . . ?
C9 C8 H8A 108.8 . . ?
C7 C8 H8A 108.8 . . ?
H8B C8 H8A 107.7 . . ?
N5 C9 C8 115.6(9) . . ?
N5 C9 H9B 108.4 . . ?
C8 C9 H9B 108.4 . . ?
N5 C9 H9A 108.4 . . ?
C8 C9 H9A 108.4 . . ?
H9B C9 H9A 107.4 . . ?
C11 C10 N5 116.2(8) . . ?
C11 C10 H10B 108.2 . . ?
N5 C10 H10B 108.2 . . ?
C11 C10 H10A 108.2 . . ?
N5 C10 H10A 108.2 . . ?
H10B C10 H10A 107.4 . . ?
C10 C11 C12 113.5(9) . . ?
C10 C11 H11B 108.9 . . ?
C12 C11 H11B 108.9 . . ?
C10 C11 H11A 108.9 . . ?
C12 C11 H11A 108.9 . . ?
H11B C11 H11A 107.7 . . ?
N6 C12 C11 109.6(9) . . ?
N6 C12 H12B 109.8 . . ?
C11 C12 H12B 109.8 . . ?
N6 C12 H12A 109.8 . . ?
C11 C12 H12A 109.8 . . ?
H12B C12 H12A 108.2 . . ?
N7 C13 C14 112.1(7) . . ?
N7 C13 H13B 109.2 . . ?
C14 C13 H13B 109.2 . . ?
N7 C13 H13A 109.2 . . ?
C14 C13 H13A 109.2 . . ?
H13B C13 H13A 107.9 . . ?
C15 C14 C13 113.8(8) . . ?
C15 C14 H14B 108.8 . . ?
C13 C14 H14B 108.8 . . ?
C15 C14 H14A 108.8 . . ?
C13 C14 H14A 108.8 . . ?
H14B C14 H14A 107.7 . . ?
N8 C15 C14 110.2(7) . . ?
N8 C15 H15B 109.6 . . ?
C14 C15 H15B 109.6 . . ?
N8 C15 H15A 109.6 . . ?
C14 C15 H15A 109.6 . . ?
H15B C15 H15A 108.1 . . ?
O5 C16 N8 129.9(8) . . ?
O5 C16 C17 118.6(8) . . ?
N8 C16 C17 111.5(8) . . ?
O3 C17 O4 126.1(8) . . ?
O3 C17 C16 118.3(8) . . ?
O4 C17 C16 115.5(8) . . ?
O2 C18 O6 125.2(7) . . ?
O2 C18 C19 118.0(7) . . ?
O6 C18 C19 116.8(8) . . ?
N7 C19 O1 129.2(8) . . ?
N7 C19 C18 113.5(8) . . ?
O1 C19 C18 117.3(8) . . ?
O12 Cl1 O14 110.6(6) . . ?
O12 Cl1 O13 108.7(6) . . ?
O14 Cl1 O13 109.1(6) . . ?
O12 Cl1 O11 108.5(6) . . ?
O14 Cl1 O11 109.6(6) . . ?
O13 Cl1 O11 110.3(7) . . ?
O22 Cl2 O24 107.7(7) . . ?
O22 Cl2 O21 112.7(9) . . ?
O24 Cl2 O21 107.6(7) . . ?
O22 Cl2 O23 109.3(7) . . ?
O24 Cl2 O23 110.8(8) . . ?
O21 Cl2 O23 108.8(7) . . ?
Cl2 O21 Na1 122.4(6) . . ?
O6 Na1 O3W 167.3(4) . . ?
O6 Na1 O2W 81.2(3) . 2_766 ?
O3W Na1 O2W 107.9(3) . 2_766 ?
O6 Na1 O2W 77.0(3) . . ?
O3W Na1 O2W 111.6(3) . . ?
O2W Na1 O2W 87.7(3) 2_766 . ?
O6 Na1 O21 85.8(4) . . ?
O3W Na1 O21 86.1(4) . . ?
O2W Na1 O21 165.3(5) 2_766 . ?
O2W Na1 O21 82.5(4) . . ?
O6 Na1 O3 70.9(2) . . ?
O3W Na1 O3 101.5(3) . . ?
O2W Na1 O3 79.5(3) 2_766 . ?
O2W Na1 O3 146.8(3) . . ?
O21 Na1 O3 102.9(4) . . ?
O6 Na1 Cu1 34.85(16) . . ?
O3W Na1 Cu1 137.0(3) . . ?
O2W Na1 Cu1 77.1(2) 2_766 . ?
O2W Na1 Cu1 111.3(2) . . ?
O21 Na1 Cu1 96.2(3) . . ?
O3 Na1 Cu1 36.05(14) . . ?
O6 Na1 Na1 74.8(2) . 2_766 ?
O3W Na1 Na1 117.9(3) . 2_766 ?
O2W Na1 Na1 44.3(2) 2_766 2_766 ?
O2W Na1 Na1 43.4(2) . 2_766 ?
O21 Na1 Na1 125.0(5) . 2_766 ?
O3 Na1 Na1 117.4(3) . 2_766 ?
Cu1 Na1 Na1 95.74(17) . 2_766 ?
Na1 O2W Na1 92.3(3) 2_766 . ?

loop_
_geom_bond_atom_site_label_1
_geom_bond_atom_site_label_2
_geom_bond_distance
_geom_bond_site_symmetry_2
_geom_bond_publ_flag
Cu1 N8 1.918(7) . ?
Cu1 N7 1.926(8) . ?
Cu1 O6 1.977(6) . ?
Cu1 O3 1.992(6) . ?
Cu1 Na1 3.380(4) . ?
Ni1 N1 2.069(9) . ?
Ni1 N3 2.076(10) . ?
Ni1 N2 2.096(7) . ?
Ni1 O1 2.098(6) . ?
Ni1 O2 2.112(5) . ?
Ni1 N9 2.113(7) 2_756 ?
Ni2 N6 2.074(9) . ?
Ni2 N4 2.083(8) . ?
Ni2 O5 2.092(6) . ?
Ni2 N11 2.105(8) . ?
Ni2 O4 2.109(7) . ?
Ni2 N5 2.114(7) . ?
O1 C19 1.295(11) . ?
O2 C18 1.264(10) . ?
O3 C17 1.245(10) . ?
O3 Na1 2.616(8) . ?
O4 C17 1.270(11) . ?
O5 C16 1.277(11) . ?
O6 C18 1.262(10) . ?
O6 Na1 2.351(7) . ?
N1 C1 1.475(14) . ?
N1 H1B 0.8908 . ?
N1 H1A 0.8787 . ?
N2 C3 1.484(13) . ?
N2 C4 1.501(13) . ?
N3 C6 1.473(13) . ?
N3 H3B 0.9182 . ?
N3 H3A 0.9351 . ?
N4 C7 1.493(13) . ?
N4 H4B 0.9266 . ?
N4 H4A 0.9125 . ?
N5 C10 1.480(13) . ?
N5 C9 1.487(14) . ?
N6 C12 1.466(12) . ?
N6 H6B 0.9209 . ?
N6 H6A 0.9113 . ?
N7 C19 1.271(13) . ?
N7 C13 1.468(12) . ?
N8 C16 1.280(11) . ?
N8 C15 1.493(10) . ?
N9 N10 1.167(11) . ?
N9 Ni1 2.113(7) 2_756 ?
N10 N11 1.178(11) . ?
C1 C2 1.514(16) . ?
C1 H16B 0.9800 . ?
C1 H16A 0.9800 . ?
C2 C3 1.529(17) . ?
C2 H2B 0.9800 . ?
C2 H2A 0.9800 . ?
C3 H17B 0.9800 . ?
C3 H17A 0.9800 . ?
C4 C5 1.496(16) . ?
C4 H18A 0.9400 . ?
C5 C6 1.533(15) . ?
C5 H5A 0.9400 . ?
C6 H19B 0.9800 . ?
C6 H19A 0.9800 . ?
C7 C8 1.502(13) . ?
C7 H7B 0.9800 . ?
C7 H7A 0.9800 . ?
C8 C9 1.503(15) . ?
C8 H8B 0.9800 . ?
C8 H8A 0.9800 . ?
C9 H9B 0.9800 . ?
C9 H9A 0.9800 . ?
C10 C11 1.476(16) . ?
C10 H10B 0.9800 . ?
C10 H10A 0.9800 . ?
C11 C12 1.550(17) . ?
C11 H11B 0.9800 . ?
C11 H11A 0.9800 . ?
C12 H12B 0.9800 . ?
C12 H12A 0.9800 . ?
C13 C14 1.543(14) . ?
C13 H13B 0.9800 . ?
C13 H13A 0.9800 . ?
C14 C15 1.521(13) . ?
C14 H14B 0.9800 . ?
C14 H14A 0.9800 . ?
C15 H15B 0.9800 . ?
C15 H15A 0.9800 . ?
C16 C17 1.549(11) . ?
C18 C19 1.540(11) . ?
Cl1 O12 1.423(8) . ?
Cl1 O14 1.425(8) . ?
Cl1 O13 1.425(10) . ?
Cl1 O11 1.436(9) . ?
Cl2 O22 1.418(10) . ?
Cl2 O24 1.429(9) . ?
Cl2 O21 1.435(10) . ?
Cl2 O23 1.454(12) . ?
O21 Na1 2.483(12) . ?
Na1 O3W 2.355(9) . ?
Na1 O2W 2.367(9) 2_766 ?
Na1 O2W 2.406(10) . ?
Na1 Na1 3.442(10) 2_766 ?
O2W Na1 2.367(9) 2_766 ?

loop_
_geom_torsion_atom_site_label_1
_geom_torsion_atom_site_label_2
_geom_torsion_atom_site_label_3
_geom_torsion_atom_site_label_4
_geom_torsion
_geom_torsion_site_symmetry_1
_geom_torsion_site_symmetry_2
_geom_torsion_site_symmetry_3
_geom_torsion_site_symmetry_4
_geom_torsion_publ_flag
N1 Ni1 O1 C19 88.4(6) . . . . ?
N3 Ni1 O1 C19 -88.8(6) . . . . ?
N2 Ni1 O1 C19 -4(3) . . . . ?
O2 Ni1 O1 C19 0.9(6) . . . . ?
N9 Ni1 O1 C19 179.1(6) 2_756 . . . ?
N1 Ni1 O2 C18 -86.5(6) . . . . ?
N3 Ni1 O2 C18 84.2(6) . . . . ?
N2 Ni1 O2 C18 179.6(6) . . . . ?
O1 Ni1 O2 C18 0.1(6) . . . . ?
N9 Ni1 O2 C18 -21(3) 2_756 . . . ?
N8 Cu1 O3 C17 -4.9(7) . . . . ?
N7 Cu1 O3 C17 88.8(16) . . . . ?
O6 Cu1 O3 C17 166.6(6) . . . . ?
Na1 Cu1 O3 C17 168.7(7) . . . . ?
N8 Cu1 O3 Na1 -173.7(3) . . . . ?
N7 Cu1 O3 Na1 -79.9(15) . . . . ?
O6 Cu1 O3 Na1 -2.1(3) . . . . ?
N6 Ni2 O4 C17 88.6(7) . . . . ?
N4 Ni2 O4 C17 -82.4(7) . . . . ?
O5 Ni2 O4 C17 2.9(6) . . . . ?
N11 Ni2 O4 C17 34(2) . . . . ?
N5 Ni2 O4 C17 -175.1(7) . . . . ?
N6 Ni2 O5 C16 -94.7(6) . . . . ?
N4 Ni2 O5 C16 84.8(6) . . . . ?
N11 Ni2 O5 C16 178.5(6) . . . . ?
O4 Ni2 O5 C16 -5.5(6) . . . . ?
N5 Ni2 O5 C16 7(2) . . . . ?
N8 Cu1 O6 C18 -89.6(18) . . . . ?
N7 Cu1 O6 C18 6.8(6) . . . . ?
O3 Cu1 O6 C18 -161.5(6) . . . . ?
Na1 Cu1 O6 C18 -163.9(8) . . . . ?
N8 Cu1 O6 Na1 74.3(18) . . . . ?
N7 Cu1 O6 Na1 170.8(4) . . . . ?
O3 Cu1 O6 Na1 2.4(3) . . . . ?
N3 Ni1 N1 C1 170.2(17) . . . . ?
N2 Ni1 N1 C1 -32.0(7) . . . . ?
O1 Ni1 N1 C1 154.2(7) . . . . ?
O2 Ni1 N1 C1 -124.8(7) . . . . ?
N9 Ni1 N1 C1 59.9(7) 2_756 . . . ?
N1 Ni1 N2 C3 32.7(7) . . . . ?
N3 Ni1 N2 C3 -151.1(7) . . . . ?
O1 Ni1 N2 C3 124(3) . . . . ?
O2 Ni1 N2 C3 119.9(7) . . . . ?
N9 Ni1 N2 C3 -58.3(7) 2_756 . . . ?
N1 Ni1 N2 C4 157.7(7) . . . . ?
N3 Ni1 N2 C4 -26.1(7) . . . . ?
O1 Ni1 N2 C4 -111(3) . . . . ?
O2 Ni1 N2 C4 -115.1(6) . . . . ?
N9 Ni1 N2 C4 66.7(7) 2_756 . . . ?
N1 Ni1 N3 C6 -178.3(16) . . . . ?
N2 Ni1 N3 C6 24.0(7) . . . . ?
O1 Ni1 N3 C6 -162.3(7) . . . . ?
O2 Ni1 N3 C6 116.9(7) . . . . ?
N9 Ni1 N3 C6 -68.2(7) 2_756 . . . ?
N6 Ni2 N4 C7 156.7(19) . . . . ?
O5 Ni2 N4 C7 153.6(6) . . . . ?
N11 Ni2 N4 C7 61.0(7) . . . . ?
O4 Ni2 N4 C7 -126.1(6) . . . . ?
N5 Ni2 N4 C7 -35.8(7) . . . . ?
N6 Ni2 N5 C10 -19.5(7) . . . . ?
N4 Ni2 N5 C10 162.5(7) . . . . ?
O5 Ni2 N5 C10 -120.2(18) . . . . ?
N11 Ni2 N5 C10 68.3(7) . . . . ?
O4 Ni2 N5 C10 -108.0(7) . . . . ?
N6 Ni2 N5 C9 -148.9(7) . . . . ?
N4 Ni2 N5 C9 33.1(7) . . . . ?
O5 Ni2 N5 C9 110.5(18) . . . . ?
N11 Ni2 N5 C9 -61.1(7) . . . . ?
O4 Ni2 N5 C9 122.7(7) . . . . ?
N4 Ni2 N6 C12 -169.3(17) . . . . ?
O5 Ni2 N6 C12 -166.1(8) . . . . ?
N11 Ni2 N6 C12 -73.0(8) . . . . ?
O4 Ni2 N6 C12 113.4(8) . . . . ?
N5 Ni2 N6 C12 23.3(8) . . . . ?
N8 Cu1 N7 C19 166.7(8) . . . . ?
O6 Cu1 N7 C19 -4.5(8) . . . . ?
O3 Cu1 N7 C19 74.3(17) . . . . ?
Na1 Cu1 N7 C19 3.3(9) . . . . ?
N8 Cu1 N7 C13 -14.5(9) . . . . ?
O6 Cu1 N7 C13 174.3(8) . . . . ?
O3 Cu1 N7 C13 -106.9(15) . . . . ?
Na1 Cu1 N7 C13 -177.9(7) . . . . ?
N7 Cu1 N8 C16 -167.7(7) . . . . ?
O6 Cu1 N8 C16 -72(2) . . . . ?
O3 Cu1 N8 C16 0.4(7) . . . . ?
Na1 Cu1 N8 C16 -6.4(9) . . . . ?
N7 Cu1 N8 C15 12.1(8) . . . . ?
O6 Cu1 N8 C15 107.6(18) . . . . ?
O3 Cu1 N8 C15 -179.8(7) . . . . ?
Na1 Cu1 N8 C15 173.3(6) . . . . ?
Ni1 N9 N10 N11 -143(20) 2_756 . . . ?
N9 N10 N11 Ni2 -155(20) . . . . ?
N6 Ni2 N11 N10 -156.7(9) . . . . ?
N4 Ni2 N11 N10 14.2(9) . . . . ?
O5 Ni2 N11 N10 -71.3(9) . . . . ?
O4 Ni2 N11 N10 -101(2) . . . . ?
N5 Ni2 N11 N10 107.3(9) . . . . ?
Ni1 N1 C1 C2 51.1(12) . . . . ?
N1 C1 C2 C3 -70.9(13) . . . . ?
C4 N2 C3 C2 175.6(8) . . . . ?
Ni1 N2 C3 C2 -55.7(10) . . . . ?
C1 C2 C3 N2 76.1(12) . . . . ?
C3 N2 C4 C5 -177.2(8) . . . . ?
Ni1 N2 C4 C5 53.5(9) . . . . ?
N2 C4 C5 C6 -78.0(11) . . . . ?
Ni1 N3 C6 C5 -43.8(11) . . . . ?
C4 C5 C6 N3 69.1(12) . . . . ?
Ni2 N4 C7 C8 56.2(10) . . . . ?
N4 C7 C8 C9 -70.8(12) . . . . ?
C10 N5 C9 C8 173.9(9) . . . . ?
Ni2 N5 C9 C8 -54.0(10) . . . . ?
C7 C8 C9 N5 72.1(12) . . . . ?
C9 N5 C10 C11 178.7(9) . . . . ?
Ni2 N5 C10 C11 46.4(11) . . . . ?
N5 C10 C11 C12 -76.7(12) . . . . ?
Ni2 N6 C12 C11 -48.2(12) . . . . ?
C10 C11 C12 N6 74.6(12) . . . . ?
C19 N7 C13 C14 159.6(10) . . . . ?
Cu1 N7 C13 C14 -19.1(12) . . . . ?
N7 C13 C14 C15 66.0(11) . . . . ?
C16 N8 C15 C14 -156.4(9) . . . . ?
Cu1 N8 C15 C14 23.9(11) . . . . ?
C13 C14 C15 N8 -67.7(10) . . . . ?
Ni2 O5 C16 N8 -168.8(9) . . . . ?
Ni2 O5 C16 C17 7.2(10) . . . . ?
C15 N8 C16 O5 -0.2(16) . . . . ?
Cu1 N8 C16 O5 179.6(8) . . . . ?
C15 N8 C16 C17 -176.4(7) . . . . ?
Cu1 N8 C16 C17 3.4(10) . . . . ?
Cu1 O3 C17 O4 -171.6(8) . . . . ?
Na1 O3 C17 O4 -18(2) . . . . ?
Cu1 O3 C17 C16 8.1(10) . . . . ?
Na1 O3 C17 C16 161.7(9) . . . . ?
Ni2 O4 C17 O3 179.6(8) . . . . ?
Ni2 O4 C17 C16 -0.1(10) . . . . ?
O5 C16 C17 O3 175.2(8) . . . . ?
N8 C16 C17 O3 -8.1(13) . . . . ?
O5 C16 C17 O4 -5.0(13) . . . . ?
N8 C16 C17 O4 171.7(9) . . . . ?
Ni1 O2 C18 O6 177.8(7) . . . . ?
Ni1 O2 C18 C19 -1.0(9) . . . . ?
Cu1 O6 C18 O2 173.4(7) . . . . ?
Na1 O6 C18 O2 20.3(16) . . . . ?
Cu1 O6 C18 C19 -7.8(9) . . . . ?
Na1 O6 C18 C19 -160.8(7) . . . . ?
C13 N7 C19 O1 4.5(17) . . . . ?
Cu1 N7 C19 O1 -176.7(8) . . . . ?
C13 N7 C19 C18 -177.2(8) . . . . ?
Cu1 N7 C19 C18 1.6(11) . . . . ?
Ni1 O1 C19 N7 176.6(9) . . . . ?
Ni1 O1 C19 C18 -1.7(10) . . . . ?
O2 C18 C19 N7 -176.6(9) . . . . ?
O6 C18 C19 N7 4.4(12) . . . . ?
O2 C18 C19 O1 1.9(12) . . . . ?
O6 C18 C19 O1 -177.0(8) . . . . ?
O22 Cl2 O21 Na1 -110.3(10) . . . . ?
O24 Cl2 O21 Na1 131.1(8) . . . . ?
O23 Cl2 O21 Na1 11.0(13) . . . . ?
C18 O6 Na1 O3W 97.7(18) . . . . ?
Cu1 O6 Na1 O3W -56.7(17) . . . . ?
C18 O6 Na1 O2W -125.7(10) . . . 2_766 ?
Cu1 O6 Na1 O2W 79.9(3) . . . 2_766 ?
C18 O6 Na1 O2W -36.1(10) . . . . ?
Cu1 O6 Na1 O2W 169.6(3) . . . . ?
C18 O6 Na1 O21 47.2(11) . . . . ?
Cu1 O6 Na1 O21 -107.2(4) . . . . ?
C18 O6 Na1 O3 152.4(10) . . . . ?
Cu1 O6 Na1 O3 -1.9(3) . . . . ?
C18 O6 Na1 Cu1 154.3(12) . . . . ?
C18 O6 Na1 Na1 -80.9(10) . . . 2_766 ?
Cu1 O6 Na1 Na1 124.8(3) . . . 2_766 ?
Cl2 O21 Na1 O6 49.8(10) . . . . ?
Cl2 O21 Na1 O3W -120.4(10) . . . . ?
Cl2 O21 Na1 O2W 78(2) . . . 2_766 ?
Cl2 O21 Na1 O2W 127.2(10) . . . . ?
Cl2 O21 Na1 O3 -19.5(11) . . . . ?
Cl2 O21 Na1 Cu1 16.4(11) . . . . ?
Cl2 O21 Na1 Na1 117.9(9) . . . 2_766 ?
C17 O3 Na1 O6 -153.4(14) . . . . ?
Cu1 O3 Na1 O6 1.9(2) . . . . ?
C17 O3 Na1 O3W 16.0(14) . . . . ?
Cu1 O3 Na1 O3W 171.3(3) . . . . ?
C17 O3 Na1 O2W 122.3(14) . . . 2_766 ?
Cu1 O3 Na1 O2W -82.4(3) . . . 2_766 ?
C17 O3 Na1 O2W -168.6(12) . . . . ?
Cu1 O3 Na1 O2W -13.3(6) . . . . ?
C17 O3 Na1 O21 -72.6(14) . . . . ?
Cu1 O3 Na1 O21 82.7(4) . . . . ?
C17 O3 Na1 Cu1 -155.3(15) . . . . ?
C17 O3 Na1 Na1 146.0(13) . . . 2_766 ?
Cu1 O3 Na1 Na1 -58.7(3) . . . 2_766 ?
N8 Cu1 Na1 O6 -168.1(4) . . . . ?
N7 Cu1 Na1 O6 -11.5(4) . . . . ?
O3 Cu1 Na1 O6 -176.9(4) . . . . ?
N8 Cu1 Na1 O3W -3.8(6) . . . . ?
N7 Cu1 Na1 O3W 152.9(5) . . . . ?
O6 Cu1 Na1 O3W 164.3(6) . . . . ?
O3 Cu1 Na1 O3W -12.6(5) . . . . ?
N8 Cu1 Na1 O2W 98.7(4) . . . 2_766 ?
N7 Cu1 Na1 O2W -104.7(4) . . . 2_766 ?
O6 Cu1 Na1 O2W -93.2(4) . . . 2_766 ?
O3 Cu1 Na1 O2W 89.9(3) . . . 2_766 ?
N8 Cu1 Na1 O2W -179.0(4) . . . . ?
N7 Cu1 Na1 O2W -22.3(4) . . . . ?
O6 Cu1 Na1 O2W -10.9(4) . . . . ?
O3 Cu1 Na1 O2W 172.2(4) . . . . ?
N8 Cu1 Na1 O21 -94.7(5) . . . . ?
N7 Cu1 Na1 O21 62.0(5) . . . . ?
O6 Cu1 Na1 O21 73.5(5) . . . . ?
O3 Cu1 Na1 O21 -103.4(5) . . . . ?
N8 Cu1 Na1 O3 8.8(4) . . . . ?
N7 Cu1 Na1 O3 165.4(4) . . . . ?
O6 Cu1 Na1 O3 176.9(4) . . . . ?
N8 Cu1 Na1 Na1 139.1(3) . . . 2_766 ?
N7 Cu1 Na1 Na1 -64.2(4) . . . 2_766 ?
O6 Cu1 Na1 Na1 -52.8(3) . . . 2_766 ?
O3 Cu1 Na1 Na1 130.3(3) . . . 2_766 ?
O6 Na1 O2W Na1 -81.5(3) . . . 2_766 ?
O3W Na1 O2W Na1 108.3(4) . . . 2_766 ?
O2W Na1 O2W Na1 0.0 2_766 . . 2_766 ?
O21 Na1 O2W Na1 -169.0(4) . . . 2_766 ?
O3 Na1 O2W Na1 -66.8(6) . . . 2_766 ?
Cu1 Na1 O2W Na1 -75.2(3) . . . 2_766 ?
